data_2104107
loop_
_publ_author_name
'Trzop, El\.zbieta'
'Turowska-Tyrk, Ilona'

_publ_section_title
;
 Monitoring structural transformations in crystals. 12. Course of an
 intramolecular [4+4] photocycloaddition in a crystal
;
_journal_issue 3
_journal_name_full 'Acta Crystallographica Section B'
_journal_page_first 375
_journal_page_last 382
_journal_paper_doi 10.1107/S0108768108009853
_journal_volume 64
_journal_year 2008
_chemical_formula_sum 'C32 H24'
_chemical_formula_weight 408.51
_chemical_name_systematic
;
 ?
;
_space_group_IT_number 14
_symmetry_cell_setting monoclinic
_symmetry_space_group_name_Hall '-P 2ybc'
_symmetry_space_group_name_H-M 'P 1 21/c 1'
_atom_sites_solution_hydrogens geom
_atom_sites_solution_primary direct
_atom_sites_solution_secondary geom
_audit_creation_method SHELXL-97
_cell_angle_alpha 90.00
_cell_angle_beta 112.999(17)
_cell_angle_gamma 90.00
_cell_formula_units_Z 2
_cell_length_a 10.2742(15)
_cell_length_b 12.8086(15)
_cell_length_c 8.4500(12)
_cell_measurement_reflns_used 1000
_cell_measurement_temperature 299(2)
_cell_measurement_theta_max 27
_cell_measurement_theta_min 3
_cell_volume 1023.6(3)
_computing_cell_refinement 'CRYSALIS (Oxford Diffraction, 2003)'
_computing_data_collection 'CRYSALIS (Oxford Diffraction, 2003)'
_computing_data_reduction 'CRYSALIS (Oxford Diffraction, 2003)'
_computing_molecular_graphics 'ORTEP-3 for Windows (Farrugia, 1997)'
_computing_publication_material 'SHELXL-97 (Sheldrick, 1997)'
_computing_structure_refinement 'SHELXL-97 (Sheldrick, 1997)'
_computing_structure_solution 'SHELXL-97 (Sheldrick, 1997)'
_diffrn_ambient_temperature 299(2)
_diffrn_measured_fraction_theta_full 0.987
_diffrn_measured_fraction_theta_max 0.987
_diffrn_measurement_device_type 'Kuma KM4CCD diffractometer'
_diffrn_measurement_method '\w scans'
_diffrn_radiation_monochromator graphite
_diffrn_radiation_source 'fine-focus sealed tube'
_diffrn_radiation_type MoK\a
_diffrn_radiation_wavelength 0.71073
_diffrn_reflns_av_R_equivalents 0.0343
_diffrn_reflns_av_sigmaI/netI 0.0438
_diffrn_reflns_limit_h_max 10
_diffrn_reflns_limit_h_min -12
_diffrn_reflns_limit_k_max 15
_diffrn_reflns_limit_k_min -10
_diffrn_reflns_limit_l_max 10
_diffrn_reflns_limit_l_min -9
_diffrn_reflns_number 5405
_diffrn_reflns_theta_full 25.00
_diffrn_reflns_theta_max 25.00
_diffrn_reflns_theta_min 2.68
_exptl_absorpt_coefficient_mu 0.075
_exptl_absorpt_correction_type none
_exptl_crystal_colour orange
_exptl_crystal_density_diffrn 1.325
_exptl_crystal_density_method 'not measured'
_exptl_crystal_description plate
_exptl_crystal_F_000 432
_exptl_crystal_size_max 0.45
_exptl_crystal_size_mid 0.30
_exptl_crystal_size_min 0.12
_refine_diff_density_max 0.183
_refine_diff_density_min -0.151
_refine_ls_extinction_coef 0.042(11)
_refine_ls_extinction_expression Fc^*^=kFc[1+0.001xFc^2^\l^3^/sin(2\q)]^-1/4^
_refine_ls_extinction_method SHELXL
_refine_ls_goodness_of_fit_ref 1.057
_refine_ls_hydrogen_treatment constr
_refine_ls_matrix_type fullcycle
_refine_ls_number_parameters 211
_refine_ls_number_reflns 1776
_refine_ls_number_restraints 194
_refine_ls_restrained_S_all 1.231
_refine_ls_R_factor_all 0.1042
_refine_ls_R_factor_gt 0.0600
_refine_ls_shift/su_max 0.000
_refine_ls_shift/su_mean 0.000
_refine_ls_structure_factor_coef Fsqd
_refine_ls_weighting_details 'calc w=1/[\s^2^(Fo^2^)+(0.0901P)^2^+0.3636P] where P=(Fo^2^+2Fc^2^)/3'
_refine_ls_weighting_scheme calc
_refine_ls_wR_factor_gt 0.1669
_refine_ls_wR_factor_ref 0.1945
_reflns_number_gt 1032
_reflns_number_total 1776
_reflns_threshold_expression >2sigma(I)
_cod_data_source_file bk5072.cif
_cod_data_source_block 18.3P
_cod_depositor_comments
;
The following automatic conversions were performed:
'_symmetry_cell_setting' value 'Monoclinic' changed to 'monoclinic'
according to '/home/saulius/struct/CIF-dictionaries/cif_core.dic'
dictionary named 'cif_core.dic' version 2.4.1 from 2010-06-29.

Automatic conversion script
Id: cif_fix_enum 1527 2010-12-29 10:47:43Z saulius 

The following automatic conversions were performed:

'_symmetry_cell_setting' value 'Monoclinic' changed to 'monoclinic'
according to /home/saulius/struct/CIF-dictionaries/cif_core.dic
dictionary named 'cif_core.dic' version 2.4.1 from 2010-06-29.

Automatic conversion script
Id: cif_fix_values 1715 2011-07-08 13:25:40Z adriana 
;
_cod_original_cell_volume 1023.6(2)
_cod_original_sg_symbol_H-M 'P 21/c'
_cod_database_code 2104107
_cod_database_fobs_code 2104107

loop_
_symmetry_equiv_pos_as_xyz
'x, y, z'
'-x, y+1/2, -z+1/2'
'-x, -y, -z'
'x, -y-1/2, z-1/2'

loop_
_atom_site_type_symbol
_atom_site_label
_atom_site_fract_x
_atom_site_fract_y
_atom_site_fract_z
_atom_site_U_iso_or_equiv
_atom_site_adp_type
_atom_site_calc_flag
_atom_site_refinement_flags
_atom_site_occupancy
_atom_site_disorder_assembly
_atom_site_disorder_group
C C1P 0.279(2) 0.549(2) 0.853(3) 0.096(12) Uiso d PDU 0.183(9) A 1
H H1P 0.3007 0.4982 0.9379 0.115 Uiso calc PR 0.183(9) A 1
C C2P 0.381(2) 0.620(2) 0.852(3) 0.086(9) Uiso d PDU 0.183(9) A 1
H H2P 0.4713 0.6170 0.9393 0.103 Uiso calc PR 0.183(9) A 1
C C3P 0.352(2) 0.693(2) 0.726(4) 0.084(9) Uiso d PDU 0.183(9) A 1
H H3P 0.4218 0.7390 0.7274 0.101 Uiso calc PR 0.183(9) A 1
C C4P 0.219(3) 0.699(3) 0.598(4) 0.068(9) Uiso d PDU 0.183(9) A 1
H H4P 0.1999 0.7501 0.5128 0.081 Uiso calc PR 0.183(9) A 1
C C5P -0.271(2) 0.649(2) 0.466(4) 0.071(9) Uiso d PDU 0.183(9) A 1
H H5P -0.2930 0.7003 0.3813 0.085 Uiso calc PR 0.183(9) A 1
C C6P -0.370(2) 0.620(2) 0.530(3) 0.075(6) Uiso d PDU 0.183(9) A 1
H H6P -0.4588 0.6507 0.4864 0.089 Uiso calc PR 0.183(9) A 1
C C7P -0.338(2) 0.546(2) 0.657(3) 0.070(6) Uiso d PDU 0.183(9) A 1
H H7P -0.4041 0.5292 0.7020 0.084 Uiso calc PR 0.183(9) A 1
C C8P -0.208(3) 0.497(3) 0.718(4) 0.066(9) Uiso d PDU 0.183(9) A 1
H H8P -0.1896 0.4440 0.7992 0.080 Uiso calc PR 0.183(9) A 1
C C9P 0.0343(17) 0.4711(10) 0.694(2) 0.069(7) Uiso d PDU 0.183(9) . 1
C C10P -0.0311(16) 0.6187(13) 0.4492(17) 0.063(8) Uiso d PDU 0.183(9) . 1
C C11P -0.139(2) 0.602(2) 0.527(3) 0.049(12) Uiso d PD 0.183(9) A 1
C C12P -0.1045(19) 0.5277(16) 0.659(3) 0.048(8) Uiso d PDU 0.183(9) A 1
C C13P 0.145(2) 0.5547(16) 0.725(3) 0.046(9) Uiso d PD 0.183(9) A 1
C C14P 0.113(2) 0.6305(18) 0.594(2) 0.065(10) Uiso d PDU 0.183(9) A 1
C C15P -0.069(4) 0.6976(12) 0.301(3) 0.063(6) Uiso d PDU 0.183(9) . 1
H H15A -0.1617 0.7290 0.2714 0.076 Uiso calc PR 0.183(9) A 1
H H15B 0.0020 0.7513 0.3202 0.076 Uiso calc PR 0.183(9) A 1
C C16P 0.067(2) 0.3826(13) 0.8248(19) 0.050(5) Uiso d PDU 0.183(9) . 1
H H16A 0.1577 0.3907 0.9202 0.060 Uiso calc PR 0.183(9) A 1
H H16B -0.0072 0.3713 0.8666 0.060 Uiso calc PR 0.183(9) A 1
C C1R 0.3272(6) 0.5678(4) 0.8301(6) 0.0652(15) Uani d PDU 0.817(9) A 2
H H1R 0.3634 0.5175 0.9155 0.078 Uiso calc PR 0.817(9) A 2
C C2R 0.4176(6) 0.6378(4) 0.8044(8) 0.0797(17) Uani d PDU 0.817(9) A 2
H H2R 0.5132 0.6366 0.8752 0.096 Uiso calc PR 0.817(9) A 2
C C3R 0.3668(7) 0.7106(5) 0.6728(9) 0.0784(17) Uani d PDU 0.817(9) A 2
H H3R 0.4288 0.7579 0.6558 0.094 Uiso calc PR 0.817(9) A 2
C C4R 0.2278(8) 0.7136(6) 0.5689(10) 0.069(2) Uani d PDU 0.817(9) A 2
H H4R 0.1968 0.7609 0.4782 0.083 Uiso calc PR 0.817(9) A 2
C C5R -0.2564(7) 0.6262(6) 0.4929(10) 0.0709(18) Uani d PDU 0.817(9) A 2
H H5R -0.2939 0.6723 0.4011 0.085 Uiso calc PR 0.817(9) A 2
C C6R -0.3430(7) 0.5825(6) 0.5606(9) 0.0899(19) Uani d PDU 0.817(9) A 2
H H6R -0.4378 0.6017 0.5189 0.108 Uiso calc PR 0.817(9) A 2
C C7R -0.2912(8) 0.5088(6) 0.6927(9) 0.0877(19) Uani d PDU 0.817(9) A 2
H H7R -0.3522 0.4792 0.7375 0.105 Uiso calc PR 0.817(9) A 2
C C8R -0.1535(8) 0.4801(5) 0.7560(8) 0.0744(16) Uani d PDU 0.817(9) A 2
H H8R -0.1218 0.4290 0.8408 0.089 Uiso calc PR 0.817(9) A 2
C C9R 0.0852(5) 0.5003(3) 0.7590(5) 0.0528(13) Uani d PDU 0.817(9) A 2
C C10R -0.0173(5) 0.6508(3) 0.4942(6) 0.0511(13) Uani d PDU 0.817(9) A 2
C C11R -0.1084(8) 0.6032(5) 0.5590(9) 0.056(2) Uani d PD 0.817(9) A 2
C C12R -0.0564(7) 0.5271(4) 0.6945(7) 0.0517(13) Uani d PDU 0.817(9) A 2
C C13R 0.1813(7) 0.5700(4) 0.7305(7) 0.0534(15) Uani d PD 0.817(9) A 2
C C14R 0.1276(6) 0.6461(5) 0.5949(6) 0.0501(17) Uani d PDU 0.817(9) A 2
C C15R -0.0746(10) 0.6929(4) 0.3126(7) 0.0720(18) Uani d PDU 0.817(9) . 2
H H15C 0.0000 0.7313 0.2949 0.086 Uiso calc PR 0.817(9) A 2
H H15D -0.1501 0.7418 0.3000 0.086 Uiso calc PR 0.817(9) A 2
C C16R 0.1327(7) 0.3922(3) 0.8310(5) 0.0623(14) Uani d PDU 0.817(9) . 2
H H16C 0.0992 0.3778 0.9213 0.075 Uiso calc PR 0.817(9) A 2
H H16D 0.2352 0.3895 0.8809 0.075 Uiso calc PR 0.817(9) A 2

loop_
_atom_site_aniso_label
_atom_site_aniso_U_11
_atom_site_aniso_U_22
_atom_site_aniso_U_33
_atom_site_aniso_U_12
_atom_site_aniso_U_13
_atom_site_aniso_U_23
C1R 0.064(3) 0.057(3) 0.060(3) 0.002(3) 0.009(3) -0.005(2)
C2R 0.059(3) 0.083(4) 0.088(4) -0.007(3) 0.019(3) -0.007(3)
C3R 0.079(4) 0.076(4) 0.084(4) -0.015(3) 0.036(3) -0.008(3)
C4R 0.102(5) 0.048(3) 0.070(4) -0.005(3) 0.048(4) 0.002(2)
C5R 0.078(4) 0.062(4) 0.064(4) -0.003(3) 0.019(3) -0.016(3)
C6R 0.066(4) 0.088(4) 0.104(5) 0.002(3) 0.020(3) -0.023(4)
C7R 0.069(4) 0.103(5) 0.098(4) -0.019(4) 0.040(4) -0.016(4)
C8R 0.090(5) 0.075(4) 0.060(4) -0.018(4) 0.031(4) -0.012(3)
C9R 0.073(3) 0.044(2) 0.033(2) -0.004(2) 0.012(2) 0.0005(19)
C10R 0.076(3) 0.032(2) 0.048(3) 0.003(2) 0.027(2) 0.001(2)
C11R 0.058(3) 0.050(3) 0.050(3) 0.003(2) 0.013(3) -0.016(2)
C12R 0.066(4) 0.049(3) 0.041(3) -0.012(2) 0.022(3) -0.008(2)
C13R 0.063(3) 0.044(3) 0.053(3) -0.004(3) 0.023(3) -0.007(2)
C14R 0.065(3) 0.040(2) 0.048(3) 0.004(2) 0.025(2) -0.0023(18)
C15R 0.102(4) 0.050(3) 0.059(3) 0.016(2) 0.026(3) 0.014(2)
C16R 0.069(4) 0.056(3) 0.050(3) -0.006(2) 0.010(2) 0.009(2)

loop_
_atom_type_symbol
_atom_type_description
_atom_type_scat_dispersion_real
_atom_type_scat_dispersion_imag
_atom_type_scat_source
C C 0.0033 0.0016 'International Tables Vol C Tables 4.2.6.8 and 6.1.1.4'
H H 0.0000 0.0000 'International Tables Vol C Tables 4.2.6.8 and 6.1.1.4'

loop_
_geom_angle_atom_site_label_1
_geom_angle_atom_site_label_2
_geom_angle_atom_site_label_3
_geom_angle_site_symmetry_1
_geom_angle_site_symmetry_3
_geom_angle
C13P C1P C2P . . 119.3(16)
C3P C2P C1P . . 120.8(16)
C2P C3P C4P . . 120.7(16)
C3P C4P C14P . . 120.3(16)
C6P C5P C11P . . 120.0(15)
C5P C6P C7P . . 120.4(14)
C6P C7P C8P . . 120.8(15)
C7P C8P C12P . . 119.6(15)
C13P C9P C12P . . 106.3(12)
C13P C9P C16P . . 117.6(13)
C12P C9P C16P . . 115.1(12)
C13P C9P C10P . 3_566 114.6(13)
C12P C9P C10P . 3_566 115.8(13)
C16P C9P C10P . 3_566 87.0(7)
C11P C10P C14P . . 108.5(12)
C11P C10P C15P . . 116.9(15)
C14P C10P C15P . . 116.8(15)
C11P C10P C9P . 3_566 114.0(14)
C14P C10P C9P . 3_566 113.1(11)
C15P C10P C9P . 3_566 86.2(7)
C5P C11P C12P . . 120.0(13)
C5P C11P C10P . . 123.6(13)
C12P C11P C10P . . 116.2(12)
C11P C12P C8P . . 118.8(12)
C11P C12P C9P . . 114.2(12)
C8P C12P C9P . . 125.5(13)
C1P C13P C14P . . 120.3(13)
C1P C13P C9P . . 123.6(14)
C14P C13P C9P . . 115.0(12)
C4P C14P C13P . . 118.5(13)
C4P C14P C10P . . 126.2(14)
C13P C14P C10P . . 114.8(12)
C16P C15P C10P 3_566 . 93.3(9)
C15P C16P C9P 3_566 . 93.4(9)
C2R C1R C13R . . 121.6(5)
C1R C2R C3R . . 120.1(5)
C4R C3R C2R . . 120.6(6)
C3R C4R C14R . . 121.7(6)
C6R C5R C11R . . 121.6(6)
C5R C6R C7R . . 120.6(6)
C8R C7R C6R . . 120.8(5)
C7R C8R C12R . . 120.9(6)
C12R C9R C13R . . 118.1(4)
C12R C9R C16R . . 120.6(4)
C13R C9R C16R . . 120.4(4)
C11R C10R C14R . . 117.4(5)
C11R C10R C15R . . 119.9(6)
C14R C10R C15R . . 122.2(5)
C10R C11R C5R . . 122.0(5)
C10R C11R C12R . . 120.7(6)
C5R C11R C12R . . 117.3(5)
C9R C12R C8R . . 122.0(5)
C9R C12R C11R . . 119.2(4)
C8R C12R C11R . . 118.7(6)
C1R C13R C9R . . 122.4(4)
C1R C13R C14R . . 118.6(6)
C9R C13R C14R . . 119.0(5)
C10R C14R C4R . . 122.8(5)
C10R C14R C13R . . 120.0(5)
C4R C14R C13R . . 117.3(5)
C10R C15R C16R . 3_566 114.7(4)
C9R C16R C15R . 3_566 111.1(3)

loop_
_geom_bond_atom_site_label_1
_geom_bond_atom_site_label_2
_geom_bond_site_symmetry_2
_geom_bond_distance
C1P C13P . 1.379(17)
C1P C2P . 1.389(19)
C2P C3P . 1.36(2)
C3P C4P . 1.375(19)
C4P C14P . 1.393(17)
C5P C6P . 1.370(18)
C5P C11P . 1.388(17)
C6P C7P . 1.371(18)
C7P C8P . 1.376(19)
C8P C12P . 1.402(17)
C9P C13P . 1.508(15)
C9P C12P . 1.520(15)
C9P C16P . 1.524(16)
C9P C10P 3_566 1.663(14)
C10P C11P . 1.510(15)
C10P C14P . 1.514(15)
C10P C15P . 1.539(17)
C10P C9P 3_566 1.663(14)
C11P C12P . 1.398(17)
C13P C14P . 1.414(17)
C15P C16P 3_566 1.482(8)
C16P C15P 3_566 1.482(8)
C1R C2R . 1.367(8)
C1R C13R . 1.404(8)
C2R C3R . 1.388(8)
C3R C4R . 1.354(7)
C4R C14R . 1.425(8)
C5R C6R . 1.352(5)
C5R C11R . 1.430(8)
C6R C7R . 1.399(8)
C7R C8R . 1.353(9)
C8R C12R . 1.426(6)
C9R C12R . 1.382(7)
C9R C13R . 1.420(7)
C9R C16R . 1.515(5)
C10R C11R . 1.396(6)
C10R C14R . 1.398(6)
C10R C15R . 1.512(6)
C11R C12R . 1.438(7)
C13R C14R . 1.440(6)
C15R C16R 3_566 1.565(5)
C16R C15R 3_566 1.565(5)
